data_4319520
loop_
_publ_author_name
'Oliver Just'
'William S. Rees'

_publ_section_title
;
 Synthesis and Single-Crystal X-ray Diffraction Examination of a
 Structurally Homologous Series of Tetracoordinate Heteroleptic Anionic
 Lanthanide Complexes: Ln{N[Si(CH3)2CH2CH2Si(CH3)2]}3(\m-Cl)Li(L)3 [Ln =
 Sm, Eu, Gd, Tb, Dy, Ho, Er, Tm, Yb; (L)3= (THF)3, (Et2O)3, (THF)2(Et2O)]
;
_journal_name_full 'Inorganic Chemistry'
_journal_page_first 1751
_journal_page_last 1755
_journal_paper_doi 10.1021/ic9912023
_journal_volume 40
_journal_year 2001
_chemical_formula_sum 'C30 H74 Cl Gd Li N3 O3 Si6'
_chemical_formula_weight 893.10
_chemical_name_systematic
; 
? 
;
_space_group_IT_number 14
_symmetry_cell_setting monoclinic
_symmetry_space_group_name_Hall '-P 2yn'
_symmetry_space_group_name_H-M 'P 1 21/n 1'
_atom_sites_solution_hydrogens geom
_atom_sites_solution_primary direct
_atom_sites_solution_secondary difmap
_audit_creation_method SHELXL-97
_cell_angle_alpha 90.00
_cell_angle_beta 102.5270(10)
_cell_angle_gamma 90.00
_cell_formula_units_Z 4
_cell_length_a 11.4536(3)
_cell_length_b 21.7727(5)
_cell_length_c 19.7242(5)
_cell_measurement_temperature 173(2)
_cell_volume 4801.6(2)
_computing_structure_refinement 'SHELXL-97 (Sheldrick, 1997)'
_computing_structure_solution 'SHELXS-97 (Sheldrick, 1990)'
_diffrn_ambient_temperature 173(2)
_diffrn_measured_fraction_theta_full 0.918
_diffrn_measured_fraction_theta_max 0.918
_diffrn_radiation_monochromator graphite
_diffrn_radiation_source 'fine-focus sealed tube'
_diffrn_radiation_type MoK\a
_diffrn_radiation_wavelength 0.71073
_diffrn_reflns_av_R_equivalents 0.0472
_diffrn_reflns_av_sigmaI/netI 0.0709
_diffrn_reflns_limit_h_max 15
_diffrn_reflns_limit_h_min -14
_diffrn_reflns_limit_k_max 18
_diffrn_reflns_limit_k_min -28
_diffrn_reflns_limit_l_max 26
_diffrn_reflns_limit_l_min -26
_diffrn_reflns_number 29982
_diffrn_reflns_theta_full 28.49
_diffrn_reflns_theta_max 28.49
_diffrn_reflns_theta_min 1.41
_exptl_absorpt_coefficient_mu 1.615
_exptl_crystal_density_diffrn 1.235
_exptl_crystal_density_method 'not measured'
_exptl_crystal_F_000 1868
_refine_diff_density_max 0.570
_refine_diff_density_min -0.588
_refine_diff_density_rms 0.088
_refine_ls_extinction_coef 0.00051(7)
_refine_ls_extinction_expression Fc^*^=kFc[1+0.001xFc^2^\l^3^/sin(2\q)]^-1/4^
_refine_ls_extinction_method SHELXL
_refine_ls_goodness_of_fit_ref 0.960
_refine_ls_hydrogen_treatment mixed
_refine_ls_matrix_type full
_refine_ls_number_parameters 441
_refine_ls_number_reflns 11171
_refine_ls_number_restraints 0
_refine_ls_restrained_S_all 0.960
_refine_ls_R_factor_all 0.0779
_refine_ls_R_factor_gt 0.0368
_refine_ls_shift/su_max 0.002
_refine_ls_shift/su_mean 0.000
_refine_ls_structure_factor_coef Fsqd
_refine_ls_weighting_details 'calc w=1/[\s^2^(Fo^2^)+(0.0328P)^2^+0.0000P] where P=(Fo^2^+2Fc^2^)/3'
_refine_ls_weighting_scheme calc
_refine_ls_wR_factor_gt 0.0661
_refine_ls_wR_factor_ref 0.0768
_reflns_number_gt 7438
_reflns_number_total 11171
_reflns_threshold_expression >2sigma(I)
_cod_data_source_file ic9912023_3.cif
_cod_data_source_block just3
_cod_database_code 4319520

loop_
_symmetry_equiv_pos_as_xyz
'x, y, z'
'-x+1/2, y+1/2, -z+1/2'
'-x, -y, -z'
'x-1/2, -y-1/2, z-1/2'

loop_
_atom_site_label
_atom_site_type_symbol
_atom_site_fract_x
_atom_site_fract_y
_atom_site_fract_z
_atom_site_U_iso_or_equiv
_atom_site_adp_type
_atom_site_occupancy
_atom_site_symmetry_multiplicity
_atom_site_calc_flag
_atom_site_refinement_flags
_atom_site_disorder_assembly
_atom_site_disorder_group
Gd1 Gd 0.621107(15) 0.398994(7) 0.293875(8) 0.02911(6) Uani 1 1 d . . .
Cl1 Cl 0.50374(9) 0.30858(4) 0.34076(5) 0.0536(3) Uani 1 1 d . . .
Si1 Si 0.90209(9) 0.37761(5) 0.23823(6) 0.0414(3) Uani 1 1 d . . .
Si2 Si 0.73269(9) 0.28248(5) 0.20811(6) 0.0407(3) Uani 1 1 d . . .
Si3 Si 0.34300(9) 0.45526(5) 0.22243(6) 0.0417(3) Uani 1 1 d . . .
Si4 Si 0.49966(9) 0.48738(5) 0.13631(5) 0.0382(2) Uani 1 1 d . . .
Si5 Si 0.73041(10) 0.53805(5) 0.39099(6) 0.0437(3) Uani 1 1 d . . .
Si6 Si 0.73709(9) 0.42742(5) 0.46651(5) 0.0393(2) Uani 1 1 d . . .
N1 N 0.7608(2) 0.35471(12) 0.24489(14) 0.0350(7) Uani 1 1 d . . .
N2 N 0.4891(2) 0.45136(12) 0.21277(14) 0.0340(7) Uani 1 1 d . . .
N3 N 0.7021(2) 0.45993(12) 0.38463(13) 0.0339(7) Uani 1 1 d . . .
O1 O 0.2787(3) 0.23524(13) 0.41053(17) 0.0792(10) Uani 1 1 d . . .
O2 O 0.5294(3) 0.16993(15) 0.43438(18) 0.0958(12) Uani 1 1 d . . .
O3 O 0.3441(2) 0.17296(11) 0.28702(14) 0.0524(7) Uani 1 1 d . . .
C1 C 0.9551(4) 0.31120(19) 0.1905(2) 0.0613(12) Uani 1 1 d . . .
H1A H 1.0020 0.3259 0.1597 0.076(10) Uiso 1 1 calc R . .
H1B H 1.0023 0.2837 0.2226 0.076(10) Uiso 1 1 calc R . .
C2 C 0.8421(4) 0.27847(18) 0.1496(2) 0.0559(11) Uani 1 1 d . . .
H2A H 0.8592 0.2370 0.1403 0.080(10) Uiso 1 1 calc R . .
H2B H 0.8114 0.2988 0.1069 0.080(10) Uiso 1 1 calc R . .
C3 C 0.9024(4) 0.44993(19) 0.1870(2) 0.0659(13) Uani 1 1 d . . .
H3A H 0.8576 0.4438 0.1410 0.092(9) Uiso 1 1 calc R . .
H3B H 0.9824 0.4605 0.1857 0.092(9) Uiso 1 1 calc R . .
H3C H 0.8674 0.4822 0.2082 0.092(9) Uiso 1 1 calc R . .
C4 C 1.0043(4) 0.3901(2) 0.3241(2) 0.0744(14) Uani 1 1 d . . .
H4A H 0.9739 0.4221 0.3480 0.102(10) Uiso 1 1 calc R . .
H4B H 1.0814 0.4011 0.3176 0.102(10) Uiso 1 1 calc R . .
H4C H 1.0100 0.3533 0.3506 0.102(10) Uiso 1 1 calc R . .
C5 C 0.5739(3) 0.27279(17) 0.1597(2) 0.0505(10) Uani 1 1 d . . .
H5A H 0.5632 0.2326 0.1405 0.074(8) Uiso 1 1 calc R . .
H5B H 0.5561 0.3023 0.1234 0.074(8) Uiso 1 1 calc R . .
H5C H 0.5217 0.2785 0.1906 0.074(8) Uiso 1 1 calc R . .
C6 C 0.7633(4) 0.21937(18) 0.2739(2) 0.0634(12) Uani 1 1 d . . .
H6A H 0.8438 0.2220 0.2991 0.083(9) Uiso 1 1 calc R . .
H6B H 0.7506 0.1808 0.2510 0.083(9) Uiso 1 1 calc R . .
H6C H 0.7109 0.2232 0.3050 0.083(9) Uiso 1 1 calc R . .
C7 C 0.2786(4) 0.5188(2) 0.1613(2) 0.0597(12) Uani 1 1 d . . .
H7A H 0.1943 0.5146 0.1468 0.060(9) Uiso 1 1 calc R . .
H7B H 0.2961 0.5577 0.1829 0.060(9) Uiso 1 1 calc R . .
C8 C 0.3397(4) 0.51172(19) 0.0989(2) 0.0561(11) Uani 1 1 d . . .
H8A H 0.3382 0.5496 0.0748 0.062(9) Uiso 1 1 calc R . .
H8B H 0.2997 0.4815 0.0675 0.062(9) Uiso 1 1 calc R . .
C9 C 0.2582(4) 0.38250(19) 0.1933(2) 0.0653(13) Uani 1 1 d . . .
H9A H 0.1763 0.3881 0.1942 0.095(9) Uiso 1 1 calc R . .
H9B H 0.2904 0.3499 0.2236 0.095(9) Uiso 1 1 calc R . .
H9C H 0.2652 0.3728 0.1474 0.095(9) Uiso 1 1 calc R . .
C10 C 0.3320(4) 0.46896(19) 0.3148(2) 0.0633(12) Uani 1 1 d . . .
H10A H 0.3633 0.4345 0.3423 0.083(8) Uiso 1 1 calc R . .
H10B H 0.2506 0.4748 0.3167 0.083(8) Uiso 1 1 calc R . .
H10C H 0.3767 0.5046 0.3320 0.083(8) Uiso 1 1 calc R . .
C11 C 0.5558(4) 0.43551(18) 0.07473(19) 0.0554(11) Uani 1 1 d . . .
H11A H 0.5671 0.4585 0.0357 0.080(8) Uiso 1 1 calc R . .
H11B H 0.4990 0.4039 0.0596 0.080(8) Uiso 1 1 calc R . .
H11C H 0.6297 0.4178 0.0976 0.080(8) Uiso 1 1 calc R . .
C12 C 0.5979(4) 0.55672(19) 0.1496(2) 0.0642(13) Uani 1 1 d . . .
H12A H 0.5668 0.5860 0.1767 0.082(8) Uiso 1 1 calc R . .
H12B H 0.6004 0.5742 0.1058 0.082(8) Uiso 1 1 calc R . .
H12C H 0.6763 0.5453 0.1729 0.082(8) Uiso 1 1 calc R . .
C13 C 0.7788(4) 0.54996(19) 0.4880(2) 0.0636(13) Uani 1 1 d . . .
H13A H 0.8382 0.5811 0.4980 0.061(9) Uiso 1 1 calc R . .
H13B H 0.7126 0.5621 0.5067 0.061(9) Uiso 1 1 calc R . .
C14 C 0.8297(4) 0.48805(19) 0.52005(19) 0.0566(11) Uani 1 1 d . . .
H14A H 0.8233 0.4853 0.5672 0.081(10) Uiso 1 1 calc R . .
H14B H 0.9114 0.4839 0.5180 0.081(10) Uiso 1 1 calc R . .
C15 C 0.5971(4) 0.58652(17) 0.3528(2) 0.0604(12) Uani 1 1 d . . .
H15A H 0.6206 0.6284 0.3531 0.087(9) Uiso 1 1 calc R . .
H15B H 0.5380 0.5819 0.3796 0.087(9) Uiso 1 1 calc R . .
H15C H 0.5652 0.5739 0.3064 0.087(9) Uiso 1 1 calc R . .
C16 C 0.8526(4) 0.56229(18) 0.3468(2) 0.0596(12) Uani 1 1 d . . .
H16A H 0.8717 0.6042 0.3569 0.089(9) Uiso 1 1 calc R . .
H16B H 0.8264 0.5572 0.2980 0.089(9) Uiso 1 1 calc R . .
H16C H 0.9216 0.5377 0.3631 0.089(9) Uiso 1 1 calc R . .
C17 C 0.8208(4) 0.35324(19) 0.4671(2) 0.0647(13) Uani 1 1 d . . .
H17A H 0.7766 0.3263 0.4331 0.084(9) Uiso 1 1 calc R . .
H17B H 0.8315 0.3347 0.5116 0.084(9) Uiso 1 1 calc R . .
H17C H 0.8968 0.3611 0.4568 0.084(9) Uiso 1 1 calc R . .
C18 C 0.6011(4) 0.41197(18) 0.5022(2) 0.0526(11) Uani 1 1 d . . .
H18A H 0.6249 0.3966 0.5482 0.085(9) Uiso 1 1 calc R . .
H18B H 0.5521 0.3825 0.4739 0.085(9) Uiso 1 1 calc R . .
H18C H 0.5575 0.4490 0.5027 0.085(9) Uiso 1 1 calc R . .
C19 C 0.1780(8) 0.1967(3) 0.4087(5) 0.218(6) Uani 1 1 d . . .
H19A H 0.1309 0.1963 0.3627 0.327 Uiso 1 1 calc R . .
H19B H 0.2054 0.1560 0.4198 0.327 Uiso 1 1 calc R . .
C20 C 0.1096(5) 0.2135(3) 0.4516(3) 0.1006(19) Uani 1 1 d . . .
H20A H 0.1169 0.1850 0.4888 0.151 Uiso 1 1 calc R . .
H20B H 0.0281 0.2152 0.4278 0.151 Uiso 1 1 calc R . .
C21 C 0.1535(4) 0.2770(2) 0.4789(3) 0.0786(15) Uani 1 1 d . . .
H21A H 0.0960 0.3077 0.4612 0.118 Uiso 1 1 calc R . .
H21B H 0.1696 0.2780 0.5282 0.118 Uiso 1 1 calc R . .
C22 C 0.2677(4) 0.2864(2) 0.4525(3) 0.0776(15) Uani 1 1 d . . .
H22A H 0.2629 0.3233 0.4262 0.116 Uiso 1 1 calc R . .
H22B H 0.3348 0.2891 0.4903 0.116 Uiso 1 1 calc R . .
C23 C 0.7425(6) 0.1746(4) 0.4820(4) 0.165(3) Uani 1 1 d . . .
H23A H 0.7491 0.1329 0.4964 0.247 Uiso 1 1 calc R . .
H23B H 0.8034 0.1981 0.5111 0.247 Uiso 1 1 calc R . .
H23C H 0.7514 0.1774 0.4353 0.247 Uiso 1 1 calc R . .
C24 C 0.6252(6) 0.1984(3) 0.4868(3) 0.118(2) Uani 1 1 d . . .
H24A H 0.6236 0.2417 0.4803 0.177 Uiso 1 1 calc R . .
H24B H 0.6118 0.1903 0.5319 0.177 Uiso 1 1 calc R . .
C25 C 0.5161(12) 0.1059(4) 0.4435(5) 0.257(7) Uani 1 1 d . . .
H25A H 0.4575 0.0905 0.4057 0.386 Uiso 1 1 calc R . .
H25B H 0.5897 0.0861 0.4427 0.386 Uiso 1 1 calc R . .
C26 C 0.4827(10) 0.0915(5) 0.5050(5) 0.262(7) Uani 1 1 d . . .
H26A H 0.5506 0.0939 0.5424 0.393 Uiso 1 1 calc R . .
H26B H 0.4511 0.0510 0.5022 0.393 Uiso 1 1 calc R . .
H26C H 0.4236 0.1197 0.5126 0.393 Uiso 1 1 calc R . .
C27 C 0.4111(4) 0.1367(2) 0.2480(2) 0.0623(12) Uani 1 1 d . . .
H27A H 0.4233 0.0963 0.2666 0.093 Uiso 1 1 calc R . .
H27B H 0.4867 0.1549 0.2488 0.093 Uiso 1 1 calc R . .
C28 C 0.3360(5) 0.1352(3) 0.1754(3) 0.0923(17) Uani 1 1 d . . .
H28A H 0.2891 0.0989 0.1676 0.138 Uiso 1 1 calc R . .
H28B H 0.3848 0.1372 0.1421 0.138 Uiso 1 1 calc R . .
C29 C 0.2568(5) 0.1918(3) 0.1709(3) 0.1023(19) Uani 1 1 d . . .
H29A H 0.2961 0.2272 0.1586 0.153 Uiso 1 1 calc R . .
H29B H 0.1835 0.1862 0.1381 0.153 Uiso 1 1 calc R . .
C30 C 0.2372(4) 0.1968(2) 0.2415(3) 0.0783(14) Uani 1 1 d . . .
H30A H 0.2246 0.2384 0.2525 0.117 Uiso 1 1 calc R . .
H30B H 0.1692 0.1735 0.2461 0.117 Uiso 1 1 calc R . .
Li1 Li 0.4139(6) 0.2173(3) 0.3710(4) 0.0534(18) Uani 1 1 d . . .

loop_
_atom_site_aniso_label
_atom_site_aniso_U_11
_atom_site_aniso_U_22
_atom_site_aniso_U_33
_atom_site_aniso_U_23
_atom_site_aniso_U_13
_atom_site_aniso_U_12
Gd1 0.03341(10) 0.02521(9) 0.03001(9) 0.00147(8) 0.00976(7) -0.00163(8)
Cl1 0.0653(7) 0.0418(6) 0.0580(6) 0.0077(5) 0.0228(5) -0.0151(5)
Si1 0.0351(6) 0.0441(6) 0.0461(6) -0.0076(5) 0.0116(5) -0.0029(5)
Si2 0.0430(6) 0.0313(6) 0.0481(6) -0.0054(5) 0.0106(5) 0.0006(5)
Si3 0.0377(6) 0.0421(6) 0.0483(7) 0.0018(5) 0.0156(5) 0.0041(5)
Si4 0.0461(6) 0.0355(6) 0.0341(6) 0.0042(4) 0.0109(5) 0.0037(5)
Si5 0.0548(7) 0.0334(6) 0.0443(6) -0.0059(5) 0.0139(5) -0.0074(5)
Si6 0.0435(6) 0.0439(6) 0.0316(6) 0.0018(5) 0.0106(5) 0.0039(5)
N1 0.0369(17) 0.0304(16) 0.0386(17) -0.0040(13) 0.0100(14) -0.0009(12)
N2 0.0356(17) 0.0339(17) 0.0345(16) 0.0006(13) 0.0119(13) 0.0005(13)
N3 0.0418(18) 0.0301(16) 0.0310(16) 0.0000(12) 0.0104(14) -0.0002(13)
O1 0.111(3) 0.0458(19) 0.104(3) -0.0278(17) 0.075(2) -0.0280(17)
O2 0.121(3) 0.061(2) 0.088(3) 0.0231(19) -0.016(2) -0.028(2)
O3 0.0594(18) 0.0393(16) 0.0609(18) -0.0104(13) 0.0184(15) 0.0020(13)
C1 0.045(3) 0.065(3) 0.078(3) -0.013(3) 0.023(2) 0.002(2)
C2 0.059(3) 0.048(3) 0.065(3) -0.021(2) 0.023(2) -0.005(2)
C3 0.060(3) 0.060(3) 0.084(3) 0.004(2) 0.029(3) -0.010(2)
C4 0.046(3) 0.110(4) 0.063(3) -0.004(3) 0.003(2) -0.018(3)
C5 0.049(3) 0.047(3) 0.056(3) -0.0105(19) 0.010(2) -0.0120(19)
C6 0.076(3) 0.041(3) 0.070(3) 0.005(2) 0.009(3) 0.007(2)
C7 0.055(3) 0.061(3) 0.066(3) 0.012(2) 0.019(2) 0.019(2)
C8 0.060(3) 0.054(3) 0.052(3) 0.007(2) 0.007(2) 0.019(2)
C9 0.043(3) 0.069(3) 0.084(3) -0.009(2) 0.014(2) -0.006(2)
C10 0.064(3) 0.062(3) 0.073(3) -0.005(2) 0.036(3) -0.005(2)
C11 0.071(3) 0.059(3) 0.040(2) 0.011(2) 0.021(2) 0.020(2)
C12 0.083(3) 0.056(3) 0.055(3) 0.017(2) 0.016(2) -0.013(2)
C13 0.084(3) 0.053(3) 0.054(3) -0.021(2) 0.014(3) -0.025(2)
C14 0.060(3) 0.076(3) 0.033(2) -0.004(2) 0.010(2) -0.014(2)
C15 0.070(3) 0.036(3) 0.081(3) 0.000(2) 0.030(3) 0.002(2)
C16 0.061(3) 0.050(3) 0.070(3) 0.004(2) 0.017(2) -0.016(2)
C17 0.074(3) 0.068(3) 0.058(3) 0.016(2) 0.027(2) 0.029(3)
C18 0.059(3) 0.060(3) 0.043(2) 0.0065(19) 0.020(2) 0.003(2)
C19 0.270(10) 0.155(7) 0.319(11) -0.156(7) 0.262(10) -0.154(7)
C20 0.075(4) 0.104(5) 0.134(5) -0.011(4) 0.048(4) -0.025(3)
C21 0.081(4) 0.088(4) 0.075(4) 0.011(3) 0.037(3) 0.021(3)
C22 0.100(4) 0.053(3) 0.096(4) -0.020(3) 0.055(3) -0.009(3)
C23 0.119(6) 0.204(9) 0.177(8) 0.073(6) 0.044(6) 0.053(6)
C24 0.112(5) 0.098(5) 0.127(6) 0.037(4) -0.008(5) -0.008(4)
C25 0.447(19) 0.109(7) 0.149(9) 0.054(6) -0.081(11) -0.100(9)
C26 0.339(16) 0.307(14) 0.112(8) 0.065(8) -0.012(9) -0.139(11)
C27 0.076(3) 0.058(3) 0.062(3) -0.011(2) 0.033(3) 0.003(2)
C28 0.107(5) 0.085(4) 0.085(4) -0.024(3) 0.021(4) -0.011(3)
C29 0.124(5) 0.094(5) 0.078(4) -0.014(3) -0.004(4) 0.007(4)
C30 0.080(4) 0.075(4) 0.077(4) -0.001(3) 0.011(3) 0.016(3)
Li1 0.068(5) 0.040(4) 0.057(4) -0.003(3) 0.024(4) -0.012(3)

loop_
_atom_type_symbol
_atom_type_description
_atom_type_scat_dispersion_real
_atom_type_scat_dispersion_imag
_atom_type_scat_source
C C 0.0033 0.0016 'International Tables Vol C Tables 4.2.6.8 and 6.1.1.4'
H H 0.0000 0.0000 'International Tables Vol C Tables 4.2.6.8 and 6.1.1.4'
Li Li -0.0003 0.0001 'International Tables Vol C Tables 4.2.6.8 and 6.1.1.4'
N N 0.0061 0.0033 'International Tables Vol C Tables 4.2.6.8 and 6.1.1.4'
O O 0.0106 0.0060 'International Tables Vol C Tables 4.2.6.8 and 6.1.1.4'
Si Si 0.0817 0.0704 'International Tables Vol C Tables 4.2.6.8 and 6.1.1.4'
Cl Cl 0.1484 0.1585 'International Tables Vol C Tables 4.2.6.8 and 6.1.1.4'
Gd Gd -0.1653 3.9035 'International Tables Vol C Tables 4.2.6.8 and 6.1.1.4'

loop_
_geom_angle_atom_site_label_1
_geom_angle_atom_site_label_2
_geom_angle_atom_site_label_3
_geom_angle
_geom_angle_site_symmetry_1
_geom_angle_site_symmetry_3
_geom_angle_publ_flag
N1 Gd1 N2 109.91(10) . . ?
N1 Gd1 N3 112.49(10) . . ?
N2 Gd1 N3 111.21(10) . . ?
N1 Gd1 Cl1 106.94(7) . . ?
N2 Gd1 Cl1 107.98(7) . . ?
N3 Gd1 Cl1 108.10(7) . . ?
N1 Gd1 Si3 131.33(7) . . ?
N2 Gd1 Si3 26.59(7) . . ?
N3 Gd1 Si3 107.58(7) . . ?
Cl1 Gd1 Si3 84.98(3) . . ?
N1 Gd1 Si6 110.12(7) . . ?
N2 Gd1 Si6 131.88(7) . . ?
N3 Gd1 Si6 26.37(7) . . ?
Cl1 Gd1 Si6 84.52(3) . . ?
Si3 Gd1 Si6 118.03(3) . . ?
N1 Gd1 Si2 26.14(7) . . ?
N2 Gd1 Si2 106.66(7) . . ?
N3 Gd1 Si2 133.56(7) . . ?
Cl1 Gd1 Si2 83.98(3) . . ?
Si3 Gd1 Si2 118.24(3) . . ?
Si6 Gd1 Si2 121.00(3) . . ?
Li1 Cl1 Gd1 170.58(17) . . ?
N1 Si1 C4 112.88(17) . . ?
N1 Si1 C3 113.33(17) . . ?
C4 Si1 C3 107.2(2) . . ?
N1 Si1 C1 102.95(16) . . ?
C4 Si1 C1 110.9(2) . . ?
C3 Si1 C1 109.6(2) . . ?
N1 Si1 Si2 35.68(9) . . ?
C4 Si1 Si2 124.72(15) . . ?
C3 Si1 Si2 125.99(15) . . ?
C1 Si1 Si2 67.28(13) . . ?
N1 Si2 C6 112.74(17) . . ?
N1 Si2 C5 112.79(15) . . ?
C6 Si2 C5 106.62(18) . . ?
N1 Si2 C2 102.18(15) . . ?
C6 Si2 C2 110.0(2) . . ?
C5 Si2 C2 112.61(18) . . ?
N1 Si2 Si1 35.50(9) . . ?
C6 Si2 Si1 112.19(14) . . ?
C5 Si2 Si1 137.69(13) . . ?
C2 Si2 Si1 69.07(12) . . ?
N1 Si2 Gd1 35.02(9) . . ?
C6 Si2 Gd1 103.52(13) . . ?
C5 Si2 Gd1 84.88(12) . . ?
C2 Si2 Gd1 134.67(13) . . ?
Si1 Si2 Gd1 70.51(3) . . ?
N2 Si3 C10 112.67(17) . . ?
N2 Si3 C7 102.75(16) . . ?
C10 Si3 C7 113.98(19) . . ?
N2 Si3 C9 111.91(16) . . ?
C10 Si3 C9 106.9(2) . . ?
C7 Si3 C9 108.6(2) . . ?
N2 Si3 Si4 35.46(9) . . ?
C10 Si3 Si4 137.07(14) . . ?
C7 Si3 Si4 69.05(13) . . ?
C9 Si3 Si4 112.29(14) . . ?
N2 Si3 Gd1 35.83(9) . . ?
C10 Si3 Gd1 84.80(14) . . ?
C7 Si3 Gd1 136.89(14) . . ?
C9 Si3 Gd1 101.37(14) . . ?
Si4 Si3 Gd1 71.26(3) . . ?
N2 Si4 C12 113.53(16) . . ?
N2 Si4 C11 113.06(15) . . ?
C12 Si4 C11 107.31(19) . . ?
N2 Si4 C8 102.82(16) . . ?
C12 Si4 C8 109.3(2) . . ?
C11 Si4 C8 110.78(18) . . ?
N2 Si4 Si3 35.43(9) . . ?
C12 Si4 Si3 124.07(14) . . ?
C11 Si4 Si3 126.55(14) . . ?
C8 Si4 Si3 67.40(13) . . ?
N3 Si5 C15 113.63(16) . . ?
N3 Si5 C16 112.90(16) . . ?
C15 Si5 C16 106.24(19) . . ?
N3 Si5 C13 102.54(16) . . ?
C15 Si5 C13 111.3(2) . . ?
C16 Si5 C13 110.29(19) . . ?
N3 Si5 Si6 35.26(9) . . ?
C15 Si5 Si6 128.21(13) . . ?
C16 Si5 Si6 123.14(14) . . ?
C13 Si5 Si6 67.34(13) . . ?
N3 Si6 C14 103.10(16) . . ?
N3 Si6 C18 112.45(16) . . ?
C14 Si6 C18 109.28(18) . . ?
N3 Si6 C17 111.86(16) . . ?
C14 Si6 C17 112.2(2) . . ?
C18 Si6 C17 107.97(19) . . ?
N3 Si6 Si5 35.31(9) . . ?
C14 Si6 Si5 69.08(13) . . ?
C18 Si6 Si5 114.95(13) . . ?
C17 Si6 Si5 133.81(13) . . ?
N3 Si6 Gd1 35.48(9) . . ?
C14 Si6 Gd1 137.53(13) . . ?
C18 Si6 Gd1 99.58(13) . . ?
C17 Si6 Gd1 86.45(14) . . ?
Si5 Si6 Gd1 70.74(3) . . ?
Si1 N1 Si2 108.82(14) . . ?
Si1 N1 Gd1 132.29(14) . . ?
Si2 N1 Gd1 118.84(13) . . ?
Si3 N2 Si4 109.11(16) . . ?
Si3 N2 Gd1 117.58(13) . . ?
Si4 N2 Gd1 133.22(14) . . ?
Si6 N3 Si5 109.44(15) . . ?
Si6 N3 Gd1 118.15(14) . . ?
Si5 N3 Gd1 132.27(14) . . ?
C22 O1 C19 107.9(4) . . ?
C22 O1 Li1 125.6(3) . . ?
C19 O1 Li1 126.2(4) . . ?
C25 O2 C24 114.2(5) . . ?
C25 O2 Li1 122.3(5) . . ?
C24 O2 Li1 122.5(4) . . ?
C27 O3 C30 110.1(3) . . ?
C27 O3 Li1 124.3(3) . . ?
C30 O3 Li1 119.3(3) . . ?
C2 C1 Si1 106.8(3) . . ?
C1 C2 Si2 104.7(3) . . ?
C8 C7 Si3 104.8(3) . . ?
C7 C8 Si4 106.4(3) . . ?
C14 C13 Si5 107.2(3) . . ?
C13 C14 Si6 105.5(3) . . ?
C20 C19 O1 114.2(5) . . ?
C19 C20 C21 106.2(4) . . ?
C22 C21 C20 104.0(4) . . ?
O1 C22 C21 106.7(4) . . ?
C23 C24 O2 111.1(6) . . ?
C26 C25 O2 113.0(10) . . ?
O3 C27 C28 105.1(4) . . ?
C27 C28 C29 104.4(4) . . ?
C30 C29 C28 102.6(5) . . ?
O3 C30 C29 106.3(4) . . ?
O2 Li1 O1 110.5(4) . . ?
O2 Li1 O3 113.0(4) . . ?
O1 Li1 O3 103.3(3) . . ?
O2 Li1 Cl1 109.9(3) . . ?
O1 Li1 Cl1 111.3(3) . . ?
O3 Li1 Cl1 108.9(3) . . ?

loop_
_geom_bond_atom_site_label_1
_geom_bond_atom_site_label_2
_geom_bond_distance
_geom_bond_site_symmetry_2
_geom_bond_publ_flag
Gd1 N1 2.257(3) . ?
Gd1 N2 2.258(3) . ?
Gd1 N3 2.259(3) . ?
Gd1 Cl1 2.6602(9) . ?
Gd1 Si3 3.4184(11) . ?
Gd1 Si6 3.4322(10) . ?
Gd1 Si2 3.4451(10) . ?
Cl1 Li1 2.374(6) . ?
Si1 N1 1.725(3) . ?
Si1 C4 1.858(4) . ?
Si1 C3 1.872(4) . ?
Si1 C1 1.896(4) . ?
Si1 Si2 2.8121(14) . ?
Si2 N1 1.733(3) . ?
Si2 C6 1.870(4) . ?
Si2 C5 1.874(4) . ?
Si2 C2 1.880(4) . ?
Si3 N2 1.726(3) . ?
Si3 C10 1.877(4) . ?
Si3 C7 1.877(4) . ?
Si3 C9 1.882(4) . ?
Si3 Si4 2.8136(14) . ?
Si4 N2 1.727(3) . ?
Si4 C12 1.867(4) . ?
Si4 C11 1.872(4) . ?
Si4 C8 1.896(4) . ?
Si5 N3 1.731(3) . ?
Si5 C15 1.874(4) . ?
Si5 C16 1.878(4) . ?
Si5 C13 1.892(4) . ?
Si5 Si6 2.8244(15) . ?
Si6 N3 1.729(3) . ?
Si6 C14 1.870(4) . ?
Si6 C18 1.874(4) . ?
Si6 C17 1.877(4) . ?
O1 C22 1.410(4) . ?
O1 C19 1.420(6) . ?
O1 Li1 1.919(7) . ?
O2 C25 1.417(7) . ?
O2 C24 1.472(6) . ?
O2 Li1 1.912(8) . ?
O3 C27 1.435(4) . ?
O3 C30 1.449(5) . ?
O3 Li1 1.934(7) . ?
C1 C2 1.543(5) . ?
C7 C8 1.551(5) . ?
C13 C14 1.548(6) . ?
C19 C20 1.324(6) . ?
C20 C21 1.530(7) . ?
C21 C22 1.523(6) . ?
C23 C24 1.463(8) . ?
C25 C26 1.385(12) . ?
C27 C28 1.503(7) . ?
C28 C29 1.521(7) . ?
C29 C30 1.461(6) . ?
